data_7049502
loop_
_publ_author_name
'Settineri, Nicholas S.'
'Shiau, Angela A.'
'Arnold, John'

_publ_section_title
;
 Dioxygen reacts with metal-carbon bonds in thorium dialkyls to produce
 bis(alkoxides).
;
_journal_issue 17
_journal_name_full 'Dalton transactions (Cambridge, England : 2003)'
_journal_page_first 5569
_journal_page_last 5573
_journal_paper_doi 10.1039/c9dt00811j
_journal_volume 48
_journal_year 2019
_chemical_formula_moiety 'C32 H62 Cl3 Li N6 Si4 Th, C7 H8'
_chemical_formula_sum 'C39 H70 Cl3 Li N6 Si4 Th'
_chemical_formula_weight 1080.70
_chemical_name_systematic Th(BTBA)2Cl3Li(TMEDA)
_chemical_properties_physical Air-sensitive,Moisture-sensitive
_space_group_crystal_system monoclinic
_space_group_IT_number 14
_space_group_name_Hall '-P 2ybc'
_space_group_name_H-M_alt 'P 1 21/c 1'
_symmetry_space_group_name_Hall '-P 2ybc'
_symmetry_space_group_name_H-M 'P 1 21/c 1'
_atom_sites_solution_hydrogens geom
_atom_sites_solution_primary dual
_audit_creation_date 2019-01-04
_audit_creation_method
;
Olex2 1.2
(compiled 2018.05.29 svn.r3508 for OlexSys, GUI svn.r5506)
;
_audit_update_record
;
2019-02-21 deposited with the CCDC.    2019-03-27 downloaded from the CCDC.
;
_cell_angle_alpha 90
_cell_angle_beta 108.474(2)
_cell_angle_gamma 90
_cell_formula_units_Z 4
_cell_length_a 18.8563(10)
_cell_length_b 12.1439(6)
_cell_length_c 23.6059(13)
_cell_measurement_reflns_used 9095
_cell_measurement_temperature 100(2)
_cell_measurement_theta_max 25.415
_cell_measurement_theta_min 2.423
_cell_volume 5126.9(5)
_computing_cell_refinement 'SAINT V8.35A (?, 2016)'
_computing_data_reduction 'SAINT V8.35A (?, 2016)'
_computing_molecular_graphics 'Olex2 (Dolomanov et al., 2009)'
_computing_publication_material 'Olex2 (Dolomanov et al., 2009)'
_computing_structure_refinement 'ShelXL (Sheldrick, 2015)'
_computing_structure_solution 'ShelXT (Sheldrick, 2015)'
_diffrn_ambient_temperature 100(2)
_diffrn_measured_fraction_theta_full 1.000
_diffrn_measured_fraction_theta_max 0.995
_diffrn_measurement_device_type 'Bruker APEX-II CCD'
_diffrn_measurement_method '\f and \w scans'
_diffrn_radiation_type MoK\a
_diffrn_radiation_wavelength 0.71073
_diffrn_reflns_av_R_equivalents 0.0256
_diffrn_reflns_av_unetI/netI 0.0149
_diffrn_reflns_Laue_measured_fraction_full 1.000
_diffrn_reflns_Laue_measured_fraction_max 0.995
_diffrn_reflns_limit_h_max 22
_diffrn_reflns_limit_h_min -22
_diffrn_reflns_limit_k_max 14
_diffrn_reflns_limit_k_min -14
_diffrn_reflns_limit_l_max 28
_diffrn_reflns_limit_l_min -28
_diffrn_reflns_number 76942
_diffrn_reflns_point_group_measured_fraction_full 1.000
_diffrn_reflns_point_group_measured_fraction_max 0.995
_diffrn_reflns_theta_full 25.242
_diffrn_reflns_theta_max 25.428
_diffrn_reflns_theta_min 1.815
_diffrn_standards_number 0
_exptl_absorpt_coefficient_mu 3.190
_exptl_absorpt_correction_T_max 0.7452
_exptl_absorpt_correction_T_min 0.6346
_exptl_absorpt_correction_type multi-scan
_exptl_absorpt_process_details
'SADABS-2016/2 (Bruker,2016/2) was used for absorption correction. wR2(int) was 0.0680 before and 0.0340 after correction. The Ratio of minimum to maximum transmission is 0.8516. The \l/2 correction factor is Not present.'
_exptl_crystal_colour Colorless
_exptl_crystal_colour_primary colourless
_exptl_crystal_density_diffrn 1.400
_exptl_crystal_description Block
_exptl_crystal_F_000 2184
_exptl_crystal_size_max 0.12
_exptl_crystal_size_mid 0.1
_exptl_crystal_size_min 0.08
_refine_diff_density_max 1.198
_refine_diff_density_min -0.501
_refine_diff_density_rms 0.065
_refine_ls_extinction_method none
_refine_ls_goodness_of_fit_ref 1.039
_refine_ls_hydrogen_treatment constr
_refine_ls_matrix_type full
_refine_ls_number_parameters 533
_refine_ls_number_reflns 9424
_refine_ls_number_restraints 96
_refine_ls_restrained_S_all 1.058
_refine_ls_R_factor_all 0.0208
_refine_ls_R_factor_gt 0.0181
_refine_ls_shift/su_max 0.005
_refine_ls_shift/su_mean 0.000
_refine_ls_structure_factor_coef Fsqd
_refine_ls_weighting_details 'w=1/[\s^2^(Fo^2^)+(0.0194P)^2^+6.4868P] where P=(Fo^2^+2Fc^2^)/3'
_refine_ls_weighting_scheme calc
_refine_ls_wR_factor_gt 0.0427
_refine_ls_wR_factor_ref 0.0439
_reflns_Friedel_coverage 0.000
_reflns_number_gt 8745
_reflns_number_total 9424
_reflns_threshold_expression 'I > 2\s(I)'
_cod_data_source_file c9dt00811j2.cif
_cod_data_source_block Th(BTBA)2Cl3Li(TMEDA)
_cod_depositor_comments 'Adding full bibliography for 7049498--7049503.cif.'
_cod_database_code 7049502
_shelx_shelxl_version_number 2014/7
_shelx_space_group_comment
;
The symmetry employed for this shelxl refinement is uniquely defined
by the following loop, which should always be used as a source of
symmetry information in preference to the above space-group names.
They are only intended as comments.
;
_shelx_estimated_absorpt_t_max 0.784
_shelx_estimated_absorpt_t_min 0.701
_olex2_refinement_description
;
1. Fixed Uiso
 At 1.2 times of:
  All C(H) groups, All C(H,H) groups
 At 1.5 times of:
  All C(H,H,H) groups
2. Uiso/Uaniso restraints and constraints
Uanis(C1) \\sim Ueq: with sigma of 0.01 and sigma for terminal atoms of 0.005
Uanis(C33A) = Uanis(C33B)
Uanis(C34) = Uanis(C40)
Uanis(C37A) = Uanis(C37B)
Uanis(C38A) = Uanis(C38B)
Uanis(C41A) = Uanis(C41B)
Uanis(C36) = Uanis(C39)
3. Rigid body (RIGU) restrains
 C33B, C36, C37B, C40, C41B, C42, C38B
 with sigma for 1-2 distances of 0.002 and sigma for 1-3 distances of 0.002
 C33A, C34, C35, C37A, C38A, C39, C41A
 with sigma for 1-2 distances of 0.002 and sigma for 1-3 distances of 0.002
4. Others
 Sof(C33B)=Sof(H33B)=Sof(H33C)=Sof(H33D)=Sof(C36)=Sof(C37B)=Sof(H37B)=
 Sof(C38B)=Sof(H38B)=Sof(C40)=Sof(H40)=Sof(C42)=Sof(H42)=Sof(C41B)=Sof(H41D)=1-
 FVAR(1)
 Sof(C33A)=Sof(H33A)=Sof(C34)=Sof(H34)=Sof(C35)=Sof(H35)=Sof(C37A)=Sof(H37A)=
 Sof(C38A)=Sof(H38A)=Sof(C39)=Sof(C41A)=Sof(H41A)=Sof(H41B)=Sof(H41C)=FVAR(1)
5.a Secondary CH2 refined with riding coordinates:
 C29(H29A,H29B), C30(H30A,H30B)
5.b Aromatic/amide H refined with riding coordinates:
 C6(H6), C7(H7), C8(H8), C9(H9), C10(H10), C19(H19), C20(H20), C21(H21),
 C22(H22), C23(H23), C33A(H33A), C34(H34), C35(H35), C37A(H37A), C38A(H38A),
 C37B(H37B), C38B(H38B), C40(H40), C42(H42), C41B(H41D)
5.c Idealised Me refined as rotating group:
 C1(H1A,H1B,H1C), C2(H2A,H2B,H2C), C3(H3A,H3B,H3C), C11(H11A,H11B,H11C),
 C12(H12A,H12B,H12C), C13(H13A,H13B,H13C), C14(H14A,H14B,H14C), C15(H15A,H15B,
 H15C), C16(H16A,H16B,H16C), C24(H24A,H24B,H24C), C25(H25A,H25B,H25C), C26(H26A,
 H26B,H26C), C27(H27A,H27B,H27C), C28(H28A,H28B,H28C), C31(H31A,H31B,H31C),
 C32(H32A,H32B,H32C), C41A(H41A,H41B,H41C), C33B(H33B,H33C,H33D)
;
_olex2_submission_special_instructions 'No special instructions were received'

loop_
_space_group_symop_operation_xyz
'x, y, z'
'-x, y+1/2, -z+1/2'
'-x, -y, -z'
'x, -y-1/2, z-1/2'

loop_
_atom_site_label
_atom_site_type_symbol
_atom_site_fract_x
_atom_site_fract_y
_atom_site_fract_z
_atom_site_U_iso_or_equiv
_atom_site_adp_type
_atom_site_occupancy
_atom_site_site_symmetry_order
_atom_site_calc_flag
_atom_site_refinement_flags_posn
_atom_site_refinement_flags_adp
_atom_site_refinement_flags_occupancy
_atom_site_disorder_assembly
_atom_site_disorder_group
Th1 Th 0.69341(2) 0.28575(2) 0.39060(2) 0.01300(3) Uani 1 1 d . . . . .
Cl1 Cl 0.70111(4) 0.12684(5) 0.31258(3) 0.02727(14) Uani 1 1 d . . . . .
Cl2 Cl 0.55066(3) 0.31691(6) 0.30850(3) 0.02670(14) Uani 1 1 d . . . . .
Cl3 Cl 0.60872(3) 0.38457(5) 0.45587(2) 0.02270(13) Uani 1 1 d . . . . .
Si1 Si 0.63330(4) 0.05844(5) 0.48185(3) 0.01980(14) Uani 1 1 d . . . . .
Si2 Si 0.90173(3) 0.18856(5) 0.44960(3) 0.01640(13) Uani 1 1 d . . . . .
Si3 Si 0.80353(3) 0.50847(5) 0.50139(3) 0.01622(13) Uani 1 1 d . . . . .
Si4 Si 0.71917(4) 0.45857(6) 0.25357(3) 0.02340(15) Uani 1 1 d . . . . .
N1 N 0.69954(10) 0.13293(15) 0.46062(8) 0.0163(4) Uani 1 1 d . . . . .
N2 N 0.80923(10) 0.19079(15) 0.44956(9) 0.0168(4) Uani 1 1 d . . . . .
N3 N 0.77002(10) 0.44759(15) 0.43052(8) 0.0156(4) Uani 1 1 d . . . . .
N4 N 0.73286(11) 0.42706(16) 0.32917(8) 0.0183(4) Uani 1 1 d . . . . .
N5 N 0.39543(11) 0.37414(18) 0.36645(9) 0.0247(5) Uani 1 1 d . . . . .
N6 N 0.46624(12) 0.58636(18) 0.36807(10) 0.0270(5) Uani 1 1 d . . . . .
C1 C 0.5455(2) 0.0824(4) 0.4219(2) 0.0879(15) Uani 1 1 d . U . . .
H1A H 0.5346 0.1615 0.4185 0.132 Uiso 1 1 calc GR . . . .
H1B H 0.5049 0.0434 0.4309 0.132 Uiso 1 1 calc GR . . . .
H1C H 0.5500 0.0552 0.3841 0.132 Uiso 1 1 calc GR . . . .
C2 C 0.6504(2) -0.0911(3) 0.4887(3) 0.0814(15) Uani 1 1 d . . . . .
H2A H 0.6609 -0.1183 0.4531 0.122 Uiso 1 1 calc GR . . . .
H2B H 0.6060 -0.1285 0.4924 0.122 Uiso 1 1 calc GR . . . .
H2C H 0.6933 -0.1062 0.5242 0.122 Uiso 1 1 calc GR . . . .
C3 C 0.6271(3) 0.1139(4) 0.55273(19) 0.0822(15) Uani 1 1 d . . . . .
H3A H 0.6661 0.0805 0.5862 0.123 Uiso 1 1 calc GR . . . .
H3B H 0.5778 0.0967 0.5562 0.123 Uiso 1 1 calc GR . . . .
H3C H 0.6340 0.1939 0.5535 0.123 Uiso 1 1 calc GR . . . .
C4 C 0.77417(12) 0.12634(18) 0.47765(10) 0.0155(5) Uani 1 1 d . . . . .
C5 C 0.81611(12) 0.05194(18) 0.52826(10) 0.0167(5) Uani 1 1 d . . . . .
C6 C 0.83348(15) -0.0555(2) 0.51787(12) 0.0284(6) Uani 1 1 d . . . . .
H6 H 0.8188 -0.0834 0.4782 0.034 Uiso 1 1 calc R . . . .
C7 C 0.87229(16) -0.1226(2) 0.56523(13) 0.0338(6) Uani 1 1 d . . . . .
H7 H 0.8838 -0.1963 0.5578 0.041 Uiso 1 1 calc R . . . .
C8 C 0.89419(14) -0.0831(2) 0.62286(12) 0.0297(6) Uani 1 1 d . . . . .
H8 H 0.9210 -0.1292 0.6551 0.036 Uiso 1 1 calc R . . . .
C9 C 0.87700(15) 0.0233(2) 0.63352(11) 0.0304(6) Uani 1 1 d . . . . .
H9 H 0.8920 0.0508 0.6732 0.037 Uiso 1 1 calc R . . . .
C10 C 0.83787(14) 0.0908(2) 0.58660(11) 0.0237(5) Uani 1 1 d . . . . .
H10 H 0.8259 0.1641 0.5944 0.028 Uiso 1 1 calc R . . . .
C11 C 0.92388(15) 0.0544(2) 0.42110(13) 0.0299(6) Uani 1 1 d . . . . .
H11A H 0.9233 -0.0040 0.4496 0.045 Uiso 1 1 calc GR . . . .
H11B H 0.9736 0.0582 0.4163 0.045 Uiso 1 1 calc GR . . . .
H11C H 0.8865 0.0384 0.3824 0.045 Uiso 1 1 calc GR . . . .
C12 C 0.96998(13) 0.2170(2) 0.52482(11) 0.0234(5) Uani 1 1 d . . . . .
H12A H 0.9593 0.2891 0.5388 0.035 Uiso 1 1 calc GR . . . .
H12B H 1.0208 0.2167 0.5222 0.035 Uiso 1 1 calc GR . . . .
H12C H 0.9657 0.1599 0.5529 0.035 Uiso 1 1 calc GR . . . .
C13 C 0.90990(14) 0.2971(2) 0.39629(11) 0.0232(5) Uani 1 1 d . . . . .
H13A H 0.8717 0.2852 0.3575 0.035 Uiso 1 1 calc GR . . . .
H13B H 0.9596 0.2935 0.3915 0.035 Uiso 1 1 calc GR . . . .
H13C H 0.9027 0.3697 0.4118 0.035 Uiso 1 1 calc GR . . . .
C14 C 0.79891(14) 0.4008(2) 0.55601(10) 0.0220(5) Uani 1 1 d . . . . .
H14A H 0.7470 0.3769 0.5477 0.033 Uiso 1 1 calc GR . . . .
H14B H 0.8176 0.4310 0.5965 0.033 Uiso 1 1 calc GR . . . .
H14C H 0.8298 0.3378 0.5526 0.033 Uiso 1 1 calc GR . . . .
C15 C 0.90418(13) 0.5477(2) 0.51941(11) 0.0243(5) Uani 1 1 d . . . . .
H15A H 0.9316 0.4876 0.5080 0.037 Uiso 1 1 calc GR . . . .
H15B H 0.9255 0.5616 0.5624 0.037 Uiso 1 1 calc GR . . . .
H15C H 0.9082 0.6144 0.4973 0.037 Uiso 1 1 calc GR . . . .
C16 C 0.74805(15) 0.6311(2) 0.50912(12) 0.0280(6) Uani 1 1 d . . . . .
H16A H 0.7551 0.6902 0.4831 0.042 Uiso 1 1 calc GR . . . .
H16B H 0.7649 0.6562 0.5507 0.042 Uiso 1 1 calc GR . . . .
H16C H 0.6950 0.6114 0.4976 0.042 Uiso 1 1 calc GR . . . .
C17 C 0.75694(12) 0.49286(18) 0.37648(10) 0.0156(5) Uani 1 1 d . . . . .
C18 C 0.76271(13) 0.61501(18) 0.36956(10) 0.0167(5) Uani 1 1 d . . . . .
C19 C 0.83096(14) 0.66774(19) 0.37985(10) 0.0203(5) Uani 1 1 d . . . . .
H19 H 0.8761 0.6267 0.3922 0.024 Uiso 1 1 calc R . . . .
C20 C 0.83279(16) 0.7811(2) 0.37195(11) 0.0268(6) Uani 1 1 d . . . . .
H20 H 0.8793 0.8172 0.3782 0.032 Uiso 1 1 calc R . . . .
C21 C 0.76707(16) 0.8416(2) 0.35500(11) 0.0301(6) Uani 1 1 d . . . . .
H21 H 0.7686 0.9191 0.3501 0.036 Uiso 1 1 calc R . . . .
C22 C 0.69950(16) 0.7890(2) 0.34525(12) 0.0294(6) Uani 1 1 d . . . . .
H22 H 0.6545 0.8305 0.3338 0.035 Uiso 1 1 calc R . . . .
C23 C 0.69698(14) 0.6758(2) 0.35203(11) 0.0236(5) Uani 1 1 d . . . . .
H23 H 0.6502 0.6398 0.3447 0.028 Uiso 1 1 calc R . . . .
C24 C 0.77748(17) 0.5746(2) 0.24127(12) 0.0342(7) Uani 1 1 d . . . . .
H24A H 0.7602 0.6438 0.2537 0.051 Uiso 1 1 calc GR . . . .
H24B H 0.7730 0.5786 0.1988 0.051 Uiso 1 1 calc GR . . . .
H24C H 0.8299 0.5622 0.2649 0.051 Uiso 1 1 calc GR . . . .
C25 C 0.61965(16) 0.4930(3) 0.21403(12) 0.0379(7) Uani 1 1 d . . . . .
H25A H 0.5880 0.4301 0.2161 0.057 Uiso 1 1 calc GR . . . .
H25B H 0.6134 0.5098 0.1721 0.057 Uiso 1 1 calc GR . . . .
H25C H 0.6051 0.5571 0.2330 0.057 Uiso 1 1 calc GR . . . .
C26 C 0.7486(2) 0.3334(2) 0.22165(13) 0.0416(8) Uani 1 1 d . . . . .
H26A H 0.8013 0.3178 0.2431 0.062 Uiso 1 1 calc GR . . . .
H26B H 0.7422 0.3457 0.1793 0.062 Uiso 1 1 calc GR . . . .
H26C H 0.7179 0.2707 0.2257 0.062 Uiso 1 1 calc GR . . . .
C27 C 0.47544(17) 0.6564(3) 0.32071(17) 0.0558(10) Uani 1 1 d . . . . .
H27A H 0.4524 0.6208 0.2820 0.084 Uiso 1 1 calc GR . . . .
H27B H 0.5288 0.6679 0.3270 0.084 Uiso 1 1 calc GR . . . .
H27C H 0.4512 0.7276 0.3214 0.084 Uiso 1 1 calc GR . . . .
C28 C 0.50418(18) 0.6338(3) 0.42667(15) 0.0500(9) Uani 1 1 d . . . . .
H28A H 0.4837 0.7071 0.4293 0.075 Uiso 1 1 calc GR . . . .
H28B H 0.5578 0.6399 0.4323 0.075 Uiso 1 1 calc GR . . . .
H28C H 0.4965 0.5863 0.4578 0.075 Uiso 1 1 calc GR . . . .
C29 C 0.38492(15) 0.5762(2) 0.35928(13) 0.0316(6) Uani 1 1 d . . . . .
H29A H 0.3573 0.5766 0.3160 0.038 Uiso 1 1 calc R . . . .
H29B H 0.3684 0.6409 0.3773 0.038 Uiso 1 1 calc R . . . .
C30 C 0.36555(17) 0.4716(2) 0.38688(14) 0.0386(7) Uani 1 1 d . . . . .
H30A H 0.3862 0.4764 0.4309 0.046 Uiso 1 1 calc R . . . .
H30B H 0.3105 0.4649 0.3760 0.046 Uiso 1 1 calc R . . . .
C31 C 0.35689(17) 0.3482(3) 0.30384(15) 0.0516(9) Uani 1 1 d . . . . .
H31A H 0.3033 0.3395 0.2976 0.077 Uiso 1 1 calc GR . . . .
H31B H 0.3770 0.2796 0.2932 0.077 Uiso 1 1 calc GR . . . .
H31C H 0.3645 0.4082 0.2786 0.077 Uiso 1 1 calc GR . . . .
C32 C 0.3858(2) 0.2783(3) 0.40184(17) 0.0520(9) Uani 1 1 d . . . . .
H32A H 0.4138 0.2904 0.4441 0.078 Uiso 1 1 calc GR . . . .
H32B H 0.4045 0.2119 0.3877 0.078 Uiso 1 1 calc GR . . . .
H32C H 0.3326 0.2690 0.3972 0.078 Uiso 1 1 calc GR . . . .
Li1 Li 0.5027(2) 0.4215(4) 0.37153(19) 0.0254(9) Uani 1 1 d . . . . .
C33A C 0.9995(7) 0.3569(9) 0.6884(5) 0.0679(15) Uani 0.502(4) 1 d . U P A 1
H33A H 1.0293 0.3047 0.6764 0.081 Uiso 0.502(4) 1 calc R . P A 1
C34 C 1.0060(4) 0.4627(7) 0.6815(3) 0.0613(12) Uani 0.502(4) 1 d . U P A 1
H34 H 1.0427 0.4872 0.6646 0.074 Uiso 0.502(4) 1 calc R . P A 1
C35 C 0.9399(5) 0.3221(8) 0.7176(3) 0.0659(18) Uani 0.502(4) 1 d . U P A 1
H35 H 0.9328 0.2468 0.7253 0.079 Uiso 0.502(4) 1 calc R . P A 1
C37A C 0.9638(9) 0.5387(13) 0.6970(7) 0.0528(12) Uani 0.502(4) 1 d . U P A 1
H37A H 0.9708 0.6142 0.6897 0.063 Uiso 0.502(4) 1 calc R . P A 1
C38A C 0.8920(8) 0.4144(13) 0.7341(7) 0.0555(12) Uani 0.502(4) 1 d . U P A 1
H38A H 0.8531 0.3988 0.7505 0.067 Uiso 0.502(4) 1 calc R . P A 1
C39 C 0.9089(4) 0.5097(7) 0.7241(3) 0.0496(10) Uani 0.502(4) 1 d . U P A 1
C41A C 0.8629(5) 0.5846(9) 0.7422(5) 0.0718(16) Uani 0.502(4) 1 d . U P A 1
H41A H 0.8898 0.6126 0.7822 0.108 Uiso 0.502(4) 1 calc GR . P A 1
H41B H 0.8173 0.5469 0.7431 0.108 Uiso 0.502(4) 1 calc GR . P A 1
H41C H 0.8496 0.6461 0.7140 0.108 Uiso 0.502(4) 1 calc GR . P A 1
C33B C 0.9895(7) 0.3172(8) 0.6983(5) 0.0679(15) Uani 0.498(4) 1 d . U P A 2
H33B H 0.9742 0.3012 0.6555 0.102 Uiso 0.498(4) 1 calc GR . P A 2
H33C H 0.9743 0.2564 0.7193 0.102 Uiso 0.498(4) 1 calc GR . P A 2
H33D H 1.0440 0.3257 0.7136 0.102 Uiso 0.498(4) 1 calc GR . P A 2
C36 C 0.9545(4) 0.4170(7) 0.7081(3) 0.0496(10) Uani 0.498(4) 1 d . U P A 2
C37B C 0.9710(10) 0.5186(12) 0.6938(8) 0.0528(12) Uani 0.498(4) 1 d . U P A 2
H37B H 1.0119 0.5259 0.6787 0.063 Uiso 0.498(4) 1 calc R . P A 2
C38B C 0.9033(8) 0.3947(13) 0.7313(7) 0.0555(12) Uani 0.498(4) 1 d . U P A 2
H38B H 0.8934 0.3223 0.7420 0.067 Uiso 0.498(4) 1 calc R . P A 2
C40 C 0.9356(4) 0.6075(8) 0.6990(3) 0.0613(12) Uani 0.498(4) 1 d . U P A 2
H40 H 0.9523 0.6745 0.6867 0.074 Uiso 0.498(4) 1 calc R . P A 2
C42 C 0.8580(5) 0.5000(9) 0.7406(4) 0.070(2) Uani 0.498(4) 1 d . U P A 2
H42 H 0.8196 0.4934 0.7585 0.084 Uiso 0.498(4) 1 calc R . P A 2
C41B C 0.8779(6) 0.6136(9) 0.7198(4) 0.0718(16) Uani 0.498(4) 1 d . U P A 2
H41D H 0.8520 0.6799 0.7218 0.086 Uiso 0.498(4) 1 calc R . P A 2

loop_
_atom_site_aniso_label
_atom_site_aniso_U_11
_atom_site_aniso_U_22
_atom_site_aniso_U_33
_atom_site_aniso_U_23
_atom_site_aniso_U_13
_atom_site_aniso_U_12
Th1 0.01333(5) 0.01251(5) 0.01245(5) 0.00116(3) 0.00309(3) 0.00060(3)
Cl1 0.0383(4) 0.0208(3) 0.0197(3) -0.0027(2) 0.0050(3) 0.0097(3)
Cl2 0.0175(3) 0.0422(4) 0.0175(3) -0.0055(3) 0.0015(2) 0.0076(3)
Cl3 0.0187(3) 0.0334(3) 0.0159(3) -0.0004(2) 0.0055(2) 0.0068(2)
Si1 0.0180(3) 0.0190(3) 0.0237(3) 0.0048(3) 0.0085(3) -0.0019(3)
Si2 0.0133(3) 0.0139(3) 0.0209(3) 0.0016(2) 0.0038(3) -0.0001(2)
Si3 0.0191(3) 0.0147(3) 0.0137(3) -0.0014(2) 0.0036(3) 0.0007(2)
Si4 0.0354(4) 0.0209(3) 0.0139(3) 0.0005(3) 0.0077(3) -0.0057(3)
N1 0.0162(10) 0.0150(9) 0.0175(10) 0.0026(8) 0.0050(8) -0.0001(8)
N2 0.0151(10) 0.0143(9) 0.0192(10) 0.0030(8) 0.0028(8) -0.0012(8)
N3 0.0166(9) 0.0149(9) 0.0143(10) 0.0004(8) 0.0035(8) 0.0006(8)
N4 0.0227(10) 0.0176(10) 0.0149(10) -0.0015(8) 0.0066(8) -0.0044(8)
N5 0.0244(11) 0.0298(12) 0.0206(11) -0.0061(9) 0.0084(9) -0.0002(9)
N6 0.0228(11) 0.0294(12) 0.0263(12) 0.0079(9) 0.0041(9) 0.0055(9)
C1 0.0412(19) 0.099(3) 0.102(3) 0.058(2) -0.0084(19) -0.032(2)
C2 0.080(3) 0.0288(18) 0.170(5) 0.010(2) 0.089(3) -0.0037(18)
C3 0.104(3) 0.102(3) 0.073(3) -0.033(3) 0.072(3) -0.052(3)
C4 0.0187(11) 0.0130(11) 0.0141(11) -0.0023(9) 0.0041(9) -0.0016(9)
C5 0.0161(11) 0.0150(11) 0.0196(12) 0.0033(9) 0.0063(9) -0.0016(9)
C6 0.0412(16) 0.0205(13) 0.0203(13) 0.0017(10) 0.0053(12) 0.0049(11)
C7 0.0439(17) 0.0213(14) 0.0356(16) 0.0100(12) 0.0119(13) 0.0107(12)
C8 0.0271(14) 0.0322(15) 0.0272(14) 0.0159(12) 0.0049(11) 0.0032(11)
C9 0.0367(15) 0.0348(15) 0.0169(13) 0.0071(11) 0.0044(11) -0.0031(12)
C10 0.0323(14) 0.0195(12) 0.0201(13) 0.0025(10) 0.0096(11) 0.0003(10)
C11 0.0283(14) 0.0213(13) 0.0405(16) -0.0050(12) 0.0114(12) -0.0004(11)
C12 0.0159(12) 0.0248(13) 0.0263(13) 0.0019(10) 0.0021(10) 0.0000(10)
C13 0.0185(12) 0.0265(13) 0.0261(13) 0.0055(11) 0.0092(10) 0.0008(10)
C14 0.0250(13) 0.0241(13) 0.0154(12) 0.0004(10) 0.0043(10) -0.0022(10)
C15 0.0241(13) 0.0240(13) 0.0212(13) -0.0015(10) 0.0018(10) -0.0047(10)
C16 0.0366(15) 0.0241(13) 0.0233(13) -0.0031(11) 0.0094(11) 0.0079(11)
C17 0.0113(11) 0.0173(11) 0.0191(12) -0.0004(9) 0.0060(9) 0.0014(9)
C18 0.0225(12) 0.0162(11) 0.0116(11) 0.0004(9) 0.0058(9) 0.0009(9)
C19 0.0232(12) 0.0180(12) 0.0168(12) 0.0005(10) 0.0021(10) 0.0001(10)
C20 0.0361(15) 0.0194(13) 0.0186(13) 0.0016(10) -0.0002(11) -0.0073(11)
C21 0.0532(18) 0.0131(12) 0.0182(13) 0.0020(10) 0.0032(12) 0.0029(12)
C22 0.0392(16) 0.0267(14) 0.0219(13) 0.0054(11) 0.0091(12) 0.0163(12)
C23 0.0236(13) 0.0263(13) 0.0215(13) 0.0043(10) 0.0081(10) 0.0052(10)
C24 0.0515(18) 0.0347(15) 0.0221(14) -0.0012(12) 0.0198(13) -0.0122(13)
C25 0.0404(17) 0.0461(18) 0.0214(14) 0.0095(13) 0.0016(12) -0.0051(14)
C26 0.078(2) 0.0289(15) 0.0211(14) -0.0014(12) 0.0202(15) 0.0015(15)
C27 0.0288(16) 0.069(2) 0.070(2) 0.045(2) 0.0166(16) 0.0066(16)
C28 0.0396(18) 0.0403(18) 0.057(2) -0.0130(16) -0.0036(16) 0.0121(15)
C29 0.0278(14) 0.0340(15) 0.0366(16) 0.0070(12) 0.0154(12) 0.0125(12)
C30 0.0327(16) 0.0426(17) 0.0438(18) -0.0087(14) 0.0171(14) -0.0011(13)
C31 0.0326(17) 0.077(3) 0.0425(19) -0.0266(18) 0.0076(14) -0.0083(17)
C32 0.062(2) 0.0420(19) 0.063(2) 0.0031(17) 0.036(2) -0.0032(16)
Li1 0.021(2) 0.029(2) 0.025(2) -0.0006(18) 0.0057(17) 0.0042(18)
C33A 0.065(3) 0.078(3) 0.057(4) 0.003(3) 0.013(2) 0.002(3)
C34 0.054(3) 0.078(3) 0.047(3) 0.005(2) 0.010(2) 0.007(2)
C35 0.066(4) 0.076(4) 0.046(4) 0.002(3) 0.005(3) -0.003(3)
C37A 0.044(2) 0.072(3) 0.036(2) 0.002(2) 0.0036(16) -0.0028(19)
C38A 0.046(3) 0.078(3) 0.034(2) -0.004(2) 0.0013(18) -0.012(2)
C39 0.040(2) 0.073(2) 0.028(2) -0.0061(17) -0.0010(16) -0.0075(16)
C41A 0.069(3) 0.087(3) 0.062(4) -0.006(3) 0.024(3) -0.002(3)
C33B 0.065(3) 0.078(3) 0.057(4) 0.003(3) 0.013(2) 0.002(3)
C36 0.040(2) 0.073(2) 0.028(2) -0.0061(17) -0.0010(16) -0.0075(16)
C37B 0.044(2) 0.072(3) 0.036(2) 0.002(2) 0.0036(16) -0.0028(19)
C38B 0.046(3) 0.078(3) 0.034(2) -0.004(2) 0.0013(18) -0.012(2)
C40 0.054(3) 0.078(3) 0.047(3) 0.005(2) 0.010(2) 0.007(2)
C42 0.055(4) 0.105(4) 0.052(4) -0.005(3) 0.018(3) -0.005(3)
C41B 0.069(3) 0.087(3) 0.062(4) -0.006(3) 0.024(3) -0.002(3)

loop_
_atom_type_symbol
_atom_type_description
_atom_type_scat_dispersion_real
_atom_type_scat_dispersion_imag
_atom_type_scat_source
C C 0.0033 0.0016 'International Tables Vol C Tables 4.2.6.8 and 6.1.1.4'
H H 0.0000 0.0000 'International Tables Vol C Tables 4.2.6.8 and 6.1.1.4'
Cl Cl 0.1484 0.1585 'International Tables Vol C Tables 4.2.6.8 and 6.1.1.4'
Li Li -0.0003 0.0001 'International Tables Vol C Tables 4.2.6.8 and 6.1.1.4'
N N 0.0061 0.0033 'International Tables Vol C Tables 4.2.6.8 and 6.1.1.4'
Si Si 0.0817 0.0704 'International Tables Vol C Tables 4.2.6.8 and 6.1.1.4'
Th Th -7.2400 8.8979 'International Tables Vol C Tables 4.2.6.8 and 6.1.1.4'

loop_
_geom_angle_atom_site_label_1
_geom_angle_atom_site_label_2
_geom_angle_atom_site_label_3
_geom_angle
Cl1 Th1 Cl2 82.664(18)
Cl1 Th1 Cl3 147.098(19)
Cl1 Th1 C4 82.87(4)
Cl1 Th1 C17 115.78(5)
Cl1 Th1 Li1 118.42(7)
Cl2 Th1 Cl3 74.548(17)
Cl2 Th1 C4 139.40(5)
Cl2 Th1 C17 98.47(5)
Cl2 Th1 Li1 37.23(6)
Cl3 Th1 C4 99.17(5)
Cl3 Th1 C17 91.16(5)
Cl3 Th1 Li1 37.88(6)
N1 Th1 Cl1 85.30(5)
N1 Th1 Cl2 113.37(4)
N1 Th1 Cl3 82.42(5)
N1 Th1 N2 54.93(6)
N1 Th1 N4 160.79(6)
N1 Th1 C4 27.59(6)
N1 Th1 C17 144.20(6)
N1 Th1 Li1 104.15(8)
N2 Th1 Cl1 79.74(5)
N2 Th1 Cl2 159.54(5)
N2 Th1 Cl3 116.35(5)
N2 Th1 N4 105.89(6)
N2 Th1 C4 27.40(6)
N2 Th1 C17 98.53(6)
N2 Th1 Li1 153.04(8)
N3 Th1 Cl1 133.15(5)
N3 Th1 Cl2 118.64(4)
N3 Th1 Cl3 79.32(5)
N3 Th1 N1 116.79(6)
N3 Th1 N2 81.33(6)
N3 Th1 N4 54.91(6)
N3 Th1 C4 98.68(6)
N3 Th1 C17 27.95(6)
N3 Th1 Li1 96.71(8)
N4 Th1 Cl1 90.27(5)
N4 Th1 Cl2 84.47(5)
N4 Th1 Cl3 110.40(5)
N4 Th1 C4 133.28(6)
N4 Th1 C17 27.83(6)
N4 Th1 Li1 94.40(8)
C4 Th1 Li1 129.33(8)
C17 Th1 C4 121.96(6)
C17 Th1 Li1 91.15(8)
Li1 Cl2 Th1 96.51(10)
Li1 Cl3 Th1 95.42(10)
N1 Si1 C1 104.53(14)
N1 Si1 C2 114.60(13)
N1 Si1 C3 109.27(14)
C1 Si1 C2 108.3(2)
C1 Si1 C3 110.0(2)
C3 Si1 C2 109.9(2)
N2 Si2 C11 110.65(11)
N2 Si2 C12 112.69(11)
N2 Si2 C13 106.59(10)
C11 Si2 C12 109.88(12)
C11 Si2 C13 107.42(12)
C13 Si2 C12 109.43(12)
N3 Si3 C14 106.48(10)
N3 Si3 C15 110.93(10)
N3 Si3 C16 112.77(11)
C14 Si3 C15 106.79(11)
C14 Si3 C16 110.09(12)
C16 Si3 C15 109.57(12)
N4 Si4 C24 114.65(11)
N4 Si4 C25 110.97(12)
N4 Si4 C26 105.45(11)
C25 Si4 C24 107.64(14)
C26 Si4 C24 106.74(14)
C26 Si4 C25 111.35(15)
Si1 N1 Th1 134.40(10)
C4 N1 Th1 93.90(13)
C4 N1 Si1 131.70(16)
Si2 N2 Th1 135.44(10)
C4 N2 Th1 93.74(13)
C4 N2 Si2 130.24(16)
Si3 N3 Th1 134.19(10)
C17 N3 Th1 93.15(13)
C17 N3 Si3 129.65(16)
Si4 N4 Th1 139.39(10)
C17 N4 Th1 90.60(13)
C17 N4 Si4 128.39(16)
C30 N5 C31 112.9(2)
C30 N5 C32 108.8(2)
C30 N5 Li1 103.2(2)
C31 N5 C32 107.0(3)
C31 N5 Li1 106.4(2)
C32 N5 Li1 118.7(2)
C27 N6 C28 110.8(3)
C27 N6 C29 108.0(2)
C27 N6 Li1 117.8(2)
C28 N6 C29 109.8(2)
C28 N6 Li1 106.4(2)
C29 N6 Li1 103.65(19)
Si1 C1 H1A 109.5
Si1 C1 H1B 109.5
Si1 C1 H1C 109.5
H1A C1 H1B 109.5
H1A C1 H1C 109.5
H1B C1 H1C 109.5
Si1 C2 H2A 109.5
Si1 C2 H2B 109.5
Si1 C2 H2C 109.5
H2A C2 H2B 109.5
H2A C2 H2C 109.5
H2B C2 H2C 109.5
Si1 C3 H3A 109.5
Si1 C3 H3B 109.5
Si1 C3 H3C 109.5
H3A C3 H3B 109.5
H3A C3 H3C 109.5
H3B C3 H3C 109.5
N1 C4 Th1 58.52(11)
N1 C4 C5 120.79(19)
N2 C4 Th1 58.86(12)
N2 C4 N1 117.2(2)
N2 C4 C5 122.0(2)
C5 C4 Th1 173.78(15)
C6 C5 C4 121.2(2)
C6 C5 C10 118.9(2)
C10 C5 C4 119.9(2)
C5 C6 H6 119.9
C5 C6 C7 120.2(2)
C7 C6 H6 119.9
C6 C7 H7 119.8
C8 C7 C6 120.5(3)
C8 C7 H7 119.8
C7 C8 H8 120.2
C9 C8 C7 119.6(2)
C9 C8 H8 120.2
C8 C9 H9 119.8
C8 C9 C10 120.4(2)
C10 C9 H9 119.8
C5 C10 H10 119.8
C9 C10 C5 120.4(2)
C9 C10 H10 119.8
Si2 C11 H11A 109.5
Si2 C11 H11B 109.5
Si2 C11 H11C 109.5
H11A C11 H11B 109.5
H11A C11 H11C 109.5
H11B C11 H11C 109.5
Si2 C12 H12A 109.5
Si2 C12 H12B 109.5
Si2 C12 H12C 109.5
H12A C12 H12B 109.5
H12A C12 H12C 109.5
H12B C12 H12C 109.5
Si2 C13 H13A 109.5
Si2 C13 H13B 109.5
Si2 C13 H13C 109.5
H13A C13 H13B 109.5
H13A C13 H13C 109.5
H13B C13 H13C 109.5
Si3 C14 H14A 109.5
Si3 C14 H14B 109.5
Si3 C14 H14C 109.5
H14A C14 H14B 109.5
H14A C14 H14C 109.5
H14B C14 H14C 109.5
Si3 C15 H15A 109.5
Si3 C15 H15B 109.5
Si3 C15 H15C 109.5
H15A C15 H15B 109.5
H15A C15 H15C 109.5
H15B C15 H15C 109.5
Si3 C16 H16A 109.5
Si3 C16 H16B 109.5
Si3 C16 H16C 109.5
H16A C16 H16B 109.5
H16A C16 H16C 109.5
H16B C16 H16C 109.5
N3 C17 Th1 58.90(11)
N3 C17 C18 120.8(2)
N4 C17 Th1 61.57(12)
N4 C17 N3 117.6(2)
N4 C17 C18 121.3(2)
C18 C17 Th1 158.90(15)
C19 C18 C17 122.2(2)
C19 C18 C23 119.8(2)
C23 C18 C17 118.0(2)
C18 C19 H19 120.2
C18 C19 C20 119.6(2)
C20 C19 H19 120.2
C19 C20 H20 119.8
C21 C20 C19 120.3(2)
C21 C20 H20 119.8
C20 C21 H21 120.1
C22 C21 C20 119.9(2)
C22 C21 H21 120.1
C21 C22 H22 119.9
C21 C22 C23 120.3(2)
C23 C22 H22 119.9
C18 C23 H23 119.9
C22 C23 C18 120.1(2)
C22 C23 H23 119.9
Si4 C24 H24A 109.5
Si4 C24 H24B 109.5
Si4 C24 H24C 109.5
H24A C24 H24B 109.5
H24A C24 H24C 109.5
H24B C24 H24C 109.5
Si4 C25 H25A 109.5
Si4 C25 H25B 109.5
Si4 C25 H25C 109.5
H25A C25 H25B 109.5
H25A C25 H25C 109.5
H25B C25 H25C 109.5
Si4 C26 H26A 109.5
Si4 C26 H26B 109.5
Si4 C26 H26C 109.5
H26A C26 H26B 109.5
H26A C26 H26C 109.5
H26B C26 H26C 109.5
N6 C27 H27A 109.5
N6 C27 H27B 109.5
N6 C27 H27C 109.5
H27A C27 H27B 109.5
H27A C27 H27C 109.5
H27B C27 H27C 109.5
N6 C28 H28A 109.5
N6 C28 H28B 109.5
N6 C28 H28C 109.5
H28A C28 H28B 109.5
H28A C28 H28C 109.5
H28B C28 H28C 109.5
N6 C29 H29A 109.1
N6 C29 H29B 109.1
N6 C29 C30 112.7(2)
H29A C29 H29B 107.8
C30 C29 H29A 109.1
C30 C29 H29B 109.1
N5 C30 C29 111.4(2)
N5 C30 H30A 109.3
N5 C30 H30B 109.3
N5 C30 Li1 46.24(15)
C29 C30 H30A 109.3
C29 C30 H30B 109.3
C29 C30 Li1 76.63(17)
H30A C30 H30B 108.0
Li1 C30 H30A 94.4
Li1 C30 H30B 152.5
N5 C31 H31A 109.5
N5 C31 H31B 109.5
N5 C31 H31C 109.5
H31A C31 H31B 109.5
H31A C31 H31C 109.5
H31B C31 H31C 109.5
N5 C32 H32A 109.5
N5 C32 H32B 109.5
N5 C32 H32C 109.5
H32A C32 H32B 109.5
H32A C32 H32C 109.5
H32B C32 H32C 109.5
Cl2 Li1 Th1 46.25(7)
Cl2 Li1 Cl3 92.19(14)
Cl2 Li1 C30 139.48(19)
Cl3 Li1 Th1 46.70(7)
Cl3 Li1 C30 120.07(18)
N5 Li1 Th1 138.35(18)
N5 Li1 Cl2 112.27(19)
N5 Li1 Cl3 122.9(2)
N5 Li1 N6 87.76(17)
N5 Li1 C30 30.55(10)
N6 Li1 Th1 133.76(18)
N6 Li1 Cl2 132.5(2)
N6 Li1 Cl3 112.90(19)
N6 Li1 C30 59.61(13)
C30 Li1 Th1 161.44(16)
C34 C33A H33A 122.1
C34 C33A C35 115.8(10)
C35 C33A H33A 122.1
C33A C34 H34 118.2
C33A C34 C37A 123.7(11)
C37A C34 H34 118.2
C33A C35 H35 120.9
C33A C35 C38A 118.1(10)
C38A C35 H35 120.9
C34 C37A H37A 119.0
C34 C37A C39 122.0(13)
C39 C37A H37A 119.0
C35 C38A H38A 122.7
C39 C38A C35 114.7(12)
C39 C38A H38A 122.7
C38A C39 C37A 125.6(11)
C38A C39 C41A 108.8(9)
C41A C39 C37A 125.5(10)
C39 C41A H41A 109.5
C39 C41A H41B 109.5
C39 C41A H41C 109.5
H41A C41A H41B 109.5
H41A C41A H41C 109.5
H41B C41A H41C 109.5
H33B C33B H33C 109.5
H33B C33B H33D 109.5
H33C C33B H33D 109.5
C36 C33B H33B 109.5
C36 C33B H33C 109.5
C36 C33B H33D 109.5
C37B C36 C33B 125.6(9)
C38B C36 C33B 109.7(10)
C38B C36 C37B 124.6(11)
C36 C37B H37B 117.4
C40 C37B C36 125.1(14)
C40 C37B H37B 117.4
C36 C38B H38B 123.2
C36 C38B C42 113.6(13)
C42 C38B H38B 123.2
C37B C40 H40 117.0
C37B C40 C41B 126.0(12)
C41B C40 H40 117.0
C38B C42 H42 120.8
C41B C42 C38B 118.5(9)
C41B C42 H42 120.8
C40 C41B C42 112.1(9)
C40 C41B H41D 124.0
C42 C41B H41D 124.0

loop_
_geom_bond_atom_site_label_1
_geom_bond_atom_site_label_2
_geom_bond_distance
Th1 Cl1 2.7031(6)
Th1 Cl2 2.7996(6)
Th1 Cl3 2.8150(6)
Th1 N1 2.4635(18)
Th1 N2 2.4720(19)
Th1 N3 2.4443(18)
Th1 N4 2.5068(19)
Th1 C4 2.882(2)
Th1 C17 2.850(2)
Th1 Li1 3.850(4)
Cl2 Li1 2.345(4)
Cl3 Li1 2.375(4)
Si1 N1 1.7396(19)
Si1 C1 1.829(4)
Si1 C2 1.843(4)
Si1 C3 1.842(4)
Si2 N2 1.744(2)
Si2 C11 1.860(3)
Si2 C12 1.866(2)
Si2 C13 1.862(2)
Si3 N3 1.7535(19)
Si3 C14 1.857(2)
Si3 C15 1.870(2)
Si3 C16 1.862(2)
Si4 N4 1.762(2)
Si4 C24 1.865(3)
Si4 C25 1.859(3)
Si4 C26 1.858(3)
N1 C4 1.338(3)
N2 C4 1.329(3)
N3 C17 1.338(3)
N4 C17 1.331(3)
N5 C30 1.457(3)
N5 C31 1.460(4)
N5 C32 1.477(4)
N5 Li1 2.070(5)
N6 C27 1.459(4)
N6 C28 1.460(4)
N6 C29 1.486(3)
N6 Li1 2.110(5)
C1 H1A 0.9800
C1 H1B 0.9800
C1 H1C 0.9800
C2 H2A 0.9800
C2 H2B 0.9800
C2 H2C 0.9800
C3 H3A 0.9800
C3 H3B 0.9800
C3 H3C 0.9800
C4 C5 1.507(3)
C5 C6 1.386(3)
C5 C10 1.389(3)
C6 H6 0.9500
C6 C7 1.389(4)
C7 H7 0.9500
C7 C8 1.377(4)
C8 H8 0.9500
C8 C9 1.376(4)
C9 H9 0.9500
C9 C10 1.388(3)
C10 H10 0.9500
C11 H11A 0.9800
C11 H11B 0.9800
C11 H11C 0.9800
C12 H12A 0.9800
C12 H12B 0.9800
C12 H12C 0.9800
C13 H13A 0.9800
C13 H13B 0.9800
C13 H13C 0.9800
C14 H14A 0.9800
C14 H14B 0.9800
C14 H14C 0.9800
C15 H15A 0.9800
C15 H15B 0.9800
C15 H15C 0.9800
C16 H16A 0.9800
C16 H16B 0.9800
C16 H16C 0.9800
C17 C18 1.500(3)
C18 C19 1.388(3)
C18 C23 1.389(3)
C19 H19 0.9500
C19 C20 1.391(3)
C20 H20 0.9500
C20 C21 1.386(4)
C21 H21 0.9500
C21 C22 1.378(4)
C22 H22 0.9500
C22 C23 1.386(4)
C23 H23 0.9500
C24 H24A 0.9800
C24 H24B 0.9800
C24 H24C 0.9800
C25 H25A 0.9800
C25 H25B 0.9800
C25 H25C 0.9800
C26 H26A 0.9800
C26 H26B 0.9800
C26 H26C 0.9800
C27 H27A 0.9800
C27 H27B 0.9800
C27 H27C 0.9800
C28 H28A 0.9800
C28 H28B 0.9800
C28 H28C 0.9800
C29 H29A 0.9900
C29 H29B 0.9900
C29 C30 1.524(4)
C30 H30A 0.9900
C30 H30B 0.9900
C30 Li1 2.790(5)
C31 H31A 0.9800
C31 H31B 0.9800
C31 H31C 0.9800
C32 H32A 0.9800
C32 H32B 0.9800
C32 H32C 0.9800
C33A H33A 0.9500
C33A C34 1.305(13)
C33A C35 1.551(14)
C34 H34 0.9500
C34 C37A 1.344(16)
C35 H35 0.9500
C35 C38A 1.564(16)
C37A H37A 0.9500
C37A C39 1.423(18)
C38A H38A 0.9500
C38A C39 1.243(18)
C39 C41A 1.414(12)
C41A H41A 0.9800
C41A H41B 0.9800
C41A H41C 0.9800
C33B H33B 0.9800
C33B H33C 0.9800
C33B H33D 0.9800
C33B C36 1.433(14)
C36 C37B 1.341(18)
C36 C38B 1.282(17)
C37B H37B 0.9500
C37B C40 1.296(16)
C38B H38B 0.9500
C38B C42 1.591(17)
C40 H40 0.9500
C40 C41B 1.331(12)
C42 H42 0.9500
C42 C41B 1.550(15)
C41B H41D 0.9500
